data_7708984
loop_
_publ_author_name
'Huynh, Han Vinh'
'Ong, Hong Lee'
'Ghatak, Kausani'

_publ_section_title
;
 Mixed NHC--thiolato complexes of palladium: understanding the formation
 of di-versus mononuclear complexes
;
_journal_name_full 'Dalton Transactions'
_journal_paper_doi 10.1039/D1DT03714E
_journal_year 2021
_chemical_formula_sum 'C22 H42 Cl2 N12 O6 Pd2 S2'
_chemical_formula_weight 918.49
_space_group_crystal_system triclinic
_space_group_IT_number 2
_space_group_name_Hall '-P 1'
_space_group_name_H-M_alt 'P -1'
_atom_sites_solution_hydrogens geom
_atom_sites_solution_primary 'Dual Space'
_audit_creation_method SHELXL-2017/1
_audit_update_record
;
2021-11-01 deposited with the CCDC.	2021-11-25 downloaded from the CCDC.
;
_cell_angle_alpha 83.3350(10)
_cell_angle_beta 80.5710(10)
_cell_angle_gamma 64.6560(10)
_cell_formula_units_Z 1
_cell_length_a 9.1475(3)
_cell_length_b 10.4335(4)
_cell_length_c 11.9175(4)
_cell_measurement_reflns_used 9950
_cell_measurement_temperature 100(2)
_cell_measurement_theta_max 29.61
_cell_measurement_theta_min 2.48
_cell_volume 1012.71(6)
_computing_cell_refinement 'APEX3 v2016.1-0 (Bruker AXS)'
_computing_data_collection 'APEX3 (Bruker AXS)'
_computing_data_reduction 'SAINT V8.32B (Bruker AXS Inc., 2014)'
_computing_molecular_graphics 'Bruker SHELXTL'
_computing_publication_material 'Bruker SHELXTL'
_computing_structure_refinement 'SHELXL--2014 (Sheldrick 2014)'
_computing_structure_solution 'SHELXT--(Sheldrick 2015)'
_diffrn_ambient_temperature 100(2)
_diffrn_measured_fraction_theta_full 0.995
_diffrn_measured_fraction_theta_max 0.992
_diffrn_measurement_device_type 'Bruker D8 Venture'
_diffrn_measurement_method '\f and \w scans'
_diffrn_radiation_type MoK\a
_diffrn_radiation_wavelength 0.71073
_diffrn_reflns_av_R_equivalents 0.0281
_diffrn_reflns_av_unetI/netI 0.0247
_diffrn_reflns_Laue_measured_fraction_full 0.995
_diffrn_reflns_Laue_measured_fraction_max 0.992
_diffrn_reflns_limit_h_max 12
_diffrn_reflns_limit_h_min -12
_diffrn_reflns_limit_k_max 14
_diffrn_reflns_limit_k_min -14
_diffrn_reflns_limit_l_max 16
_diffrn_reflns_limit_l_min -16
_diffrn_reflns_number 21939
_diffrn_reflns_point_group_measured_fraction_full 0.995
_diffrn_reflns_point_group_measured_fraction_max 0.992
_diffrn_reflns_theta_full 25.242
_diffrn_reflns_theta_max 29.613
_diffrn_reflns_theta_min 3.206
_diffrn_source 'Microfocus Sealed Tube'
_exptl_absorpt_coefficient_mu 1.170
_exptl_absorpt_correction_T_max 0.7459
_exptl_absorpt_correction_T_min 0.6789
_exptl_absorpt_correction_type multi-scan
_exptl_absorpt_process_details 'Sadabs, (Sheldrick 2012)'
_exptl_crystal_colour Orange
_exptl_crystal_density_diffrn 1.506
_exptl_crystal_density_meas ?
_exptl_crystal_density_method 'Not Measured'
_exptl_crystal_description Thin_Plate
_exptl_crystal_F_000 464
_exptl_crystal_size_max 0.249
_exptl_crystal_size_mid 0.142
_exptl_crystal_size_min 0.056
_refine_diff_density_max 1.889
_refine_diff_density_min -0.648
_refine_diff_density_rms 0.132
_refine_ls_extinction_method none
_refine_ls_goodness_of_fit_ref 1.050
_refine_ls_hydrogen_treatment constr
_refine_ls_matrix_type full
_refine_ls_number_parameters 224
_refine_ls_number_reflns 5674
_refine_ls_number_restraints 0
_refine_ls_restrained_S_all 1.050
_refine_ls_R_factor_all 0.0373
_refine_ls_R_factor_gt 0.0340
_refine_ls_shift/su_max 0.001
_refine_ls_shift/su_mean 0.000
_refine_ls_structure_factor_coef Fsqd
_refine_ls_weighting_details 'w=1/[\s^2^(Fo^2^)+(0.0652P)^2^+2.0292P] where P=(Fo^2^+2Fc^2^)/3'
_refine_ls_weighting_scheme calc
_refine_ls_wR_factor_gt 0.1054
_refine_ls_wR_factor_ref 0.1091
_reflns_Friedel_coverage 0.000
_reflns_number_gt 5306
_reflns_number_total 5674
_reflns_threshold_expression 'I > 2\s(I)'
_cod_data_source_file d1dt03714e2.cif
_cod_data_source_block K291
_cod_depositor_comments
;
The following automatic conversions were performed:

data item '_exptl_absorpt_correction_type' value 'Multi-scan' was
changed to 'multi-scan' in accordance with the
/home/data/users/saulius/crontab/automatic-downloads/rss-feeds/RSC/lib/dictionaries/cif_core.dic
dictionary named 'cif_core.dic' version 2.4.2 last updated on
2011-04-26.

data item '_exptl_crystal_density_meas' value 'Not Measured' was
changed to '?' -- the value is perceived as not measured.

Automatic conversion script
Id: cif_fix_values 7556 2019-12-06 15:28:31Z antanas 
;
_cod_database_code 7708984
_shelx_shelxl_version_number 2017/1
_shelx_space_group_comment
; 
The symmetry employed for this shelxl refinement is uniquely defined 
by the following loop, which should always be used as a source of 
symmetry information in preference to the above space-group names. 
They are only intended as comments. 
;
_computing_bruker_data_scaling 'SADABS V2012/1 (Bruker AXS Inc.)'

loop_
_space_group_symop_operation_xyz
'x, y, z'
'-x, -y, -z'

loop_
_atom_site_label
_atom_site_type_symbol
_atom_site_fract_x
_atom_site_fract_y
_atom_site_fract_z
_atom_site_U_iso_or_equiv
_atom_site_adp_type
_atom_site_occupancy
_atom_site_site_symmetry_order
_atom_site_calc_flag
_atom_site_refinement_flags_posn
_atom_site_refinement_flags_adp
_atom_site_refinement_flags_occupancy
_atom_site_disorder_assembly
_atom_site_disorder_group
Pd1 Pd 0.96425(2) 0.48644(2) 0.64724(2) 0.01522(8) Uani 1 1 d . . . . .
Cl1 Cl 1.1622(2) 0.91182(18) 0.95173(14) 0.0364(4) Uani 0.568(3) 1 d . . P . .
Cl2 Cl 0.8288(3) 0.0255(2) 0.49986(17) 0.0355(6) Uani 0.432(3) 1 d . . P . .
S1 S 0.84979(8) 0.46351(7) 0.49198(5) 0.01777(13) Uani 1 1 d . . . . .
N1 N 1.0744(3) 0.6292(3) 0.8026(2) 0.0239(5) Uani 1 1 d . . . . .
N2 N 1.1369(3) 0.4138(3) 0.8591(2) 0.0216(5) Uani 1 1 d . . . . .
N3 N 1.1935(3) 0.4676(3) 0.9339(2) 0.0311(6) Uani 1 1 d . . . . .
N4 N 0.7688(3) 0.3292(3) 0.7707(2) 0.0228(5) Uani 1 1 d . . . . .
N5 N 0.6595(3) 0.5435(3) 0.8154(2) 0.0255(5) Uani 1 1 d . . . . .
C1 C 1.0644(3) 0.5102(3) 0.7779(2) 0.0182(5) Uani 1 1 d . . . . .
C2 C 1.1538(4) 0.6005(4) 0.8969(3) 0.0293(6) Uani 1 1 d . . . . .
H2 H 1.176628 0.667065 0.930494 0.035 Uiso 1 1 calc R U . . .
C4 C 1.0145(5) 0.7676(4) 0.7395(3) 0.0348(7) Uani 1 1 d . . . . .
H4A H 0.932069 0.773622 0.693503 0.052 Uiso 1 1 calc R U . . .
H4B H 1.105602 0.778010 0.689497 0.052 Uiso 1 1 calc R U . . .
H4C H 0.966020 0.843521 0.793362 0.052 Uiso 1 1 calc R U . . .
C5 C 1.1658(4) 0.2656(3) 0.8714(3) 0.0281(6) Uani 1 1 d . . . . .
H5A H 1.188961 0.227638 0.795810 0.042 Uiso 1 1 calc R U . . .
H5B H 1.068798 0.256339 0.913012 0.042 Uiso 1 1 calc R U . . .
H5C H 1.259154 0.212287 0.913529 0.042 Uiso 1 1 calc R U . . .
C6 C 0.7896(3) 0.4506(3) 0.7537(2) 0.0184(5) Uani 1 1 d . . . . .
N6 N 0.5570(4) 0.4835(4) 0.8689(2) 0.0376(7) Uani 1 1 d . . . . .
C9 C 0.8760(4) 0.1931(3) 0.7230(3) 0.0300(6) Uani 1 1 d . . . . .
H9A H 0.811921 0.156658 0.688768 0.045 Uiso 1 1 calc R U . . .
H9B H 0.929958 0.125660 0.783512 0.045 Uiso 1 1 calc R U . . .
H9C H 0.958508 0.205318 0.664511 0.045 Uiso 1 1 calc R U . . .
C7 C 0.6273(4) 0.3508(4) 0.8412(3) 0.0307(7) Uani 1 1 d . . . . .
H7 H 0.586602 0.280927 0.865925 0.037 Uiso 1 1 calc R U . . .
C10 C 0.6208(5) 0.6926(4) 0.8286(3) 0.0368(8) Uani 1 1 d . . . . .
H10A H 0.502211 0.747590 0.836596 0.055 Uiso 1 1 calc R U . . .
H10B H 0.671164 0.729388 0.761469 0.055 Uiso 1 1 calc R U . . .
H10C H 0.662876 0.700710 0.896728 0.055 Uiso 1 1 calc R U . . .
C11 C 0.6532(3) 0.6211(3) 0.4961(2) 0.0213(5) Uani 1 1 d . . . . .
H11 H 0.585643 0.613314 0.569319 0.026 Uiso 1 1 calc R U . . .
C12 C 0.6731(4) 0.7593(3) 0.4949(3) 0.0261(6) Uani 1 1 d . . . . .
H12A H 0.565416 0.839476 0.500926 0.039 Uiso 1 1 calc R U . . .
H12B H 0.737845 0.770787 0.423541 0.039 Uiso 1 1 calc R U . . .
H12C H 0.728722 0.756337 0.559401 0.039 Uiso 1 1 calc R U . . .
C13 C 0.5631(4) 0.6210(4) 0.3994(3) 0.0282(6) Uani 1 1 d . . . . .
H13A H 0.448299 0.687677 0.414197 0.042 Uiso 1 1 calc R U . . .
H13B H 0.570403 0.525267 0.394337 0.042 Uiso 1 1 calc R U . . .
H13C H 0.612607 0.649811 0.327457 0.042 Uiso 1 1 calc R U . . .
O1 O 0.6041(5) 1.0483(6) 0.9297(3) 0.0777(13) Uani 1 1 d . . . . .
O2 O 0.6035(4) 1.0084(3) 0.7055(3) 0.0454(7) Uani 1 1 d . . . . .
O3 O 0.3052(4) 0.9675(4) 0.7046(3) 0.0541(8) Uani 1 1 d . . . . .

loop_
_atom_site_aniso_label
_atom_site_aniso_U_11
_atom_site_aniso_U_22
_atom_site_aniso_U_33
_atom_site_aniso_U_23
_atom_site_aniso_U_13
_atom_site_aniso_U_12
Pd1 0.01674(11) 0.01582(11) 0.01324(11) 0.00041(7) -0.00331(7) -0.00671(8)
Cl1 0.0441(9) 0.0418(8) 0.0367(8) 0.0040(6) -0.0125(6) -0.0296(7)
Cl2 0.0370(10) 0.0445(11) 0.0327(10) -0.0092(8) -0.0031(7) -0.0230(9)
S1 0.0215(3) 0.0196(3) 0.0153(3) 0.0008(2) -0.0038(2) -0.0114(2)
N1 0.0266(12) 0.0268(12) 0.0203(11) -0.0045(9) -0.0045(9) -0.0118(10)
N2 0.0208(11) 0.0277(12) 0.0152(10) -0.0005(9) -0.0047(8) -0.0083(9)
N3 0.0292(13) 0.0459(16) 0.0217(12) -0.0049(11) -0.0088(10) -0.0163(12)
N4 0.0233(11) 0.0296(12) 0.0177(10) 0.0043(9) -0.0043(9) -0.0140(10)
N5 0.0226(11) 0.0331(13) 0.0168(11) 0.0002(9) -0.0013(9) -0.0087(10)
C1 0.0170(11) 0.0209(12) 0.0159(11) -0.0021(9) -0.0007(9) -0.0073(9)
C2 0.0282(14) 0.0435(18) 0.0223(14) -0.0095(12) -0.0039(11) -0.0185(14)
C4 0.047(2) 0.0242(15) 0.0387(18) -0.0012(13) -0.0125(15) -0.0175(14)
C5 0.0300(15) 0.0256(14) 0.0243(14) 0.0041(11) -0.0086(11) -0.0068(12)
C6 0.0185(11) 0.0215(12) 0.0149(11) 0.0010(9) -0.0045(9) -0.0078(10)
N6 0.0327(15) 0.0575(19) 0.0221(12) -0.0008(13) 0.0031(11) -0.0210(14)
C9 0.0372(16) 0.0227(14) 0.0347(16) 0.0022(12) -0.0069(13) -0.0169(13)
C7 0.0287(15) 0.0483(19) 0.0212(13) 0.0047(13) 0.0002(11) -0.0248(15)
C10 0.0386(18) 0.0270(16) 0.0273(16) -0.0056(12) -0.0016(13) 0.0030(13)
C11 0.0167(11) 0.0294(14) 0.0180(12) 0.0005(10) -0.0025(9) -0.0102(10)
C12 0.0244(13) 0.0229(13) 0.0275(14) -0.0014(11) -0.0061(11) -0.0054(11)
C13 0.0221(13) 0.0422(17) 0.0237(14) 0.0017(12) -0.0075(11) -0.0161(13)
O1 0.077(3) 0.130(4) 0.0413(19) -0.013(2) -0.0180(18) -0.052(3)
O2 0.0497(16) 0.0410(15) 0.0385(15) 0.0051(12) -0.0076(12) -0.0135(13)
O3 0.0477(17) 0.0580(19) 0.0332(14) 0.0100(13) 0.0005(12) -0.0051(15)

loop_
_atom_type_symbol
_atom_type_description
_atom_type_scat_dispersion_real
_atom_type_scat_dispersion_imag
_atom_type_scat_source
C C 0.0033 0.0016 'International Tables Vol C Tables 4.2.6.8 and 6.1.1.4'
H H 0.0000 0.0000 'International Tables Vol C Tables 4.2.6.8 and 6.1.1.4'
N N 0.0061 0.0033 'International Tables Vol C Tables 4.2.6.8 and 6.1.1.4'
Pd Pd -0.9988 1.0072 'International Tables Vol C Tables 4.2.6.8 and 6.1.1.4'
S S 0.1246 0.1234 'International Tables Vol C Tables 4.2.6.8 and 6.1.1.4'
Cl Cl 0.1484 0.1585 'International Tables Vol C Tables 4.2.6.8 and 6.1.1.4'
O O 0.0106 0.0060 'International Tables Vol C Tables 4.2.6.8 and 6.1.1.4'

loop_
_geom_angle_atom_site_label_1
_geom_angle_atom_site_label_2
_geom_angle_atom_site_label_3
_geom_angle
_geom_angle_site_symmetry_1
_geom_angle_site_symmetry_3
_geom_angle_publ_flag
C6 Pd1 C1 92.04(11) . . ?
C6 Pd1 S1 89.31(8) . . ?
C1 Pd1 S1 178.39(8) . . ?
C6 Pd1 S1 174.04(7) . 2_766 ?
C1 Pd1 S1 93.36(8) . 2_766 ?
S1 Pd1 S1 85.25(2) . 2_766 ?
C11 S1 Pd1 103.70(9) . . ?
C11 S1 Pd1 107.37(9) . 2_766 ?
Pd1 S1 Pd1 94.75(2) . 2_766 ?
C1 N1 C2 109.0(3) . . ?
C1 N1 C4 126.8(3) . . ?
C2 N1 C4 124.1(3) . . ?
C1 N2 N3 112.8(3) . . ?
C1 N2 C5 127.6(2) . . ?
N3 N2 C5 119.5(2) . . ?
C2 N3 N2 104.1(3) . . ?
C6 N4 C7 109.9(3) . . ?
C6 N4 C9 127.0(3) . . ?
C7 N4 C9 123.0(3) . . ?
C6 N5 N6 112.0(3) . . ?
C6 N5 C10 127.3(3) . . ?
N6 N5 C10 120.7(3) . . ?
N2 C1 N1 104.0(2) . . ?
N2 C1 Pd1 128.9(2) . . ?
N1 C1 Pd1 127.1(2) . . ?
N3 C2 N1 110.1(3) . . ?
N3 C2 H2 124.9 . . ?
N1 C2 H2 124.9 . . ?
N1 C4 H4A 109.5 . . ?
N1 C4 H4B 109.5 . . ?
H4A C4 H4B 109.5 . . ?
N1 C4 H4C 109.5 . . ?
H4A C4 H4C 109.5 . . ?
H4B C4 H4C 109.5 . . ?
N2 C5 H5A 109.5 . . ?
N2 C5 H5B 109.5 . . ?
H5A C5 H5B 109.5 . . ?
N2 C5 H5C 109.5 . . ?
H5A C5 H5C 109.5 . . ?
H5B C5 H5C 109.5 . . ?
N5 C6 N4 103.9(2) . . ?
N5 C6 Pd1 128.4(2) . . ?
N4 C6 Pd1 127.4(2) . . ?
C7 N6 N5 105.3(3) . . ?
N4 C9 H9A 109.5 . . ?
N4 C9 H9B 109.5 . . ?
H9A C9 H9B 109.5 . . ?
N4 C9 H9C 109.5 . . ?
H9A C9 H9C 109.5 . . ?
H9B C9 H9C 109.5 . . ?
N6 C7 N4 108.8(3) . . ?
N6 C7 H7 125.6 . . ?
N4 C7 H7 125.6 . . ?
N5 C10 H10A 109.5 . . ?
N5 C10 H10B 109.5 . . ?
H10A C10 H10B 109.5 . . ?
N5 C10 H10C 109.5 . . ?
H10A C10 H10C 109.5 . . ?
H10B C10 H10C 109.5 . . ?
C13 C11 C12 112.0(3) . . ?
C13 C11 S1 109.9(2) . . ?
C12 C11 S1 112.43(19) . . ?
C13 C11 H11 107.4 . . ?
C12 C11 H11 107.4 . . ?
S1 C11 H11 107.4 . . ?
C11 C12 H12A 109.5 . . ?
C11 C12 H12B 109.5 . . ?
H12A C12 H12B 109.5 . . ?
C11 C12 H12C 109.5 . . ?
H12A C12 H12C 109.5 . . ?
H12B C12 H12C 109.5 . . ?
C11 C13 H13A 109.5 . . ?
C11 C13 H13B 109.5 . . ?
H13A C13 H13B 109.5 . . ?
C11 C13 H13C 109.5 . . ?
H13A C13 H13C 109.5 . . ?
H13B C13 H13C 109.5 . . ?

loop_
_geom_bond_atom_site_label_1
_geom_bond_atom_site_label_2
_geom_bond_distance
_geom_bond_site_symmetry_2
_geom_bond_publ_flag
Pd1 C6 2.010(3) . ?
Pd1 C1 2.019(3) . ?
Pd1 S1 2.3514(7) . ?
Pd1 S1 2.3566(7) 2_766 ?
S1 C11 1.843(3) . ?
N1 C1 1.352(4) . ?
N1 C2 1.372(4) . ?
N1 C4 1.469(4) . ?
N2 C1 1.342(4) . ?
N2 N3 1.376(3) . ?
N2 C5 1.447(4) . ?
N3 C2 1.316(5) . ?
N4 C6 1.347(4) . ?
N4 C7 1.367(4) . ?
N4 C9 1.454(4) . ?
N5 C6 1.337(4) . ?
N5 N6 1.376(4) . ?
N5 C10 1.461(5) . ?
C2 H2 0.9500 . ?
C4 H4A 0.9800 . ?
C4 H4B 0.9800 . ?
C4 H4C 0.9800 . ?
C5 H5A 0.9800 . ?
C5 H5B 0.9800 . ?
C5 H5C 0.9800 . ?
N6 C7 1.310(5) . ?
C9 H9A 0.9800 . ?
C9 H9B 0.9800 . ?
C9 H9C 0.9800 . ?
C7 H7 0.9500 . ?
C10 H10A 0.9800 . ?
C10 H10B 0.9800 . ?
C10 H10C 0.9800 . ?
C11 C13 1.524(4) . ?
C11 C12 1.526(4) . ?
C11 H11 1.0000 . ?
C12 H12A 0.9800 . ?
C12 H12B 0.9800 . ?
C12 H12C 0.9800 . ?
C13 H13A 0.9800 . ?
C13 H13B 0.9800 . ?
C13 H13C 0.9800 . ?

loop_
_geom_torsion_atom_site_label_1
_geom_torsion_atom_site_label_2
_geom_torsion_atom_site_label_3
_geom_torsion_atom_site_label_4
_geom_torsion
_geom_torsion_site_symmetry_1
_geom_torsion_site_symmetry_2
_geom_torsion_site_symmetry_3
_geom_torsion_site_symmetry_4
_geom_torsion_publ_flag
C1 N2 N3 C2 0.1(3) . . . . ?
C5 N2 N3 C2 177.5(3) . . . . ?
N3 N2 C1 N1 -0.5(3) . . . . ?
C5 N2 C1 N1 -177.5(3) . . . . ?
N3 N2 C1 Pd1 179.1(2) . . . . ?
C5 N2 C1 Pd1 2.0(4) . . . . ?
C2 N1 C1 N2 0.6(3) . . . . ?
C4 N1 C1 N2 179.5(3) . . . . ?
C2 N1 C1 Pd1 -178.9(2) . . . . ?
C4 N1 C1 Pd1 -0.1(4) . . . . ?
N2 N3 C2 N1 0.3(3) . . . . ?
C1 N1 C2 N3 -0.6(4) . . . . ?
C4 N1 C2 N3 -179.5(3) . . . . ?
N6 N5 C6 N4 -1.0(3) . . . . ?
C10 N5 C6 N4 179.4(3) . . . . ?
N6 N5 C6 Pd1 173.3(2) . . . . ?
C10 N5 C6 Pd1 -6.3(4) . . . . ?
C7 N4 C6 N5 0.4(3) . . . . ?
C9 N4 C6 N5 -180.0(3) . . . . ?
C7 N4 C6 Pd1 -174.0(2) . . . . ?
C9 N4 C6 Pd1 5.6(4) . . . . ?
C6 N5 N6 C7 1.2(4) . . . . ?
C10 N5 N6 C7 -179.2(3) . . . . ?
N5 N6 C7 N4 -0.9(4) . . . . ?
C6 N4 C7 N6 0.3(4) . . . . ?
C9 N4 C7 N6 -179.3(3) . . . . ?
Pd1 S1 C11 C13 -179.78(18) . . . . ?
Pd1 S1 C11 C13 80.7(2) 2_766 . . . ?
Pd1 S1 C11 C12 54.8(2) . . . . ?
Pd1 S1 C11 C12 -44.7(2) 2_766 . . . ?
